data_7212431
loop_
_publ_author_name
'Brondel, Nicolas'
'Moynihan, Eamonn J. A.'
'Lehane, K. Niamh'
'Eccles, Kevin S.'
'Elcoate, Curtis J.'
'Coles, Simon J.'
'Lawrence, Simon E.'
'Maguire, Anita R.'

_publ_section_title
;
 Does intermolecular S&#xE001;O&#x22EF;H--C--S&#xE001;O hydrogen bonding
 in sulfoxides and sulfones provide a robust supramolecular synthon in the
 solid state?
;
_journal_issue 10
_journal_name_full CrystEngComm
_journal_page_first 2910
_journal_paper_doi 10.1039/c000371a
_journal_volume 12
_journal_year 2010
_chemical_formula_moiety 'C13 H11 Br S'
_chemical_formula_sum 'C13 H11 Br S'
_chemical_formula_weight 279.19
_chemical_name_systematic
;
?
;
_space_group_IT_number 2
_symmetry_cell_setting triclinic
_symmetry_space_group_name_Hall '-P 1'
_symmetry_space_group_name_H-M 'P -1'
_atom_sites_solution_hydrogens geom
_atom_sites_solution_primary direct
_atom_sites_solution_secondary difmap
_audit_creation_method SHELXL-97
_cell_angle_alpha 93.515(2)
_cell_angle_beta 90.117(2)
_cell_angle_gamma 93.332(3)
_cell_formula_units_Z 4
_cell_length_a 5.6004(3)
_cell_length_b 13.8743(7)
_cell_length_c 15.1686(9)
_cell_measurement_reflns_used 20587
_cell_measurement_temperature 240(2)
_cell_measurement_theta_max 27.48
_cell_measurement_theta_min 1.00
_cell_volume 1174.40(11)
_computing_cell_refinement 'HKL Scalepack (Otwinowski & Minor 1997)'
_computing_data_collection 'Collect (Nonius B.V. 1998)'
_computing_data_reduction
;
HKL Denzo and Scalepack (Otwinowski & Minor 1997)
;
_computing_publication_material 'SHELXL-97, PLATON'
_computing_structure_refinement 'SHELXL-97 (Sheldrick 1997)'
_computing_structure_solution 'SIR-92 (Altomare et al. 1994)'
_diffrn_ambient_temperature 240(2)
_diffrn_measured_fraction_theta_full 0.980
_diffrn_measured_fraction_theta_max 0.980
_diffrn_measurement_device_type 'Nonius Kappa CCD'
_diffrn_measurement_method 'Thin slice \w and \f scans'
_diffrn_radiation_source 'fine-focus sealed tube'
_diffrn_radiation_type MoK\a
_diffrn_radiation_wavelength 0.71069
_diffrn_reflns_av_R_equivalents 0.0517
_diffrn_reflns_av_sigmaI/netI 0.0693
_diffrn_reflns_limit_h_max 7
_diffrn_reflns_limit_h_min -7
_diffrn_reflns_limit_k_max 17
_diffrn_reflns_limit_k_min -17
_diffrn_reflns_limit_l_max 19
_diffrn_reflns_limit_l_min -17
_diffrn_reflns_number 10468
_diffrn_reflns_theta_full 27.51
_diffrn_reflns_theta_max 27.51
_diffrn_reflns_theta_min 3.64
_exptl_absorpt_coefficient_mu 3.640
_exptl_absorpt_correction_T_max 0.960
_exptl_absorpt_correction_T_min 0.747
_exptl_absorpt_correction_type multi-scan
_exptl_absorpt_process_details
;
multi-scan from symmetry-related measurements
Sortav (Blessing 1995)
;
_exptl_crystal_colour colourless
_exptl_crystal_density_diffrn 1.579
_exptl_crystal_density_method 'not measured'
_exptl_crystal_description block
_exptl_crystal_F_000 560
_exptl_crystal_size_max 0.46
_exptl_crystal_size_mid 0.10
_exptl_crystal_size_min 0.02
_refine_diff_density_max 1.907
_refine_diff_density_min -0.526
_refine_diff_density_rms 0.142
_refine_ls_extinction_coef 0.0070(17)
_refine_ls_extinction_expression Fc^*^=kFc[1+0.001xFc^2^\l^3^/sin(2\q)]^-1/4^
_refine_ls_extinction_method SHELXL
_refine_ls_goodness_of_fit_ref 1.058
_refine_ls_hydrogen_treatment constr
_refine_ls_matrix_type full
_refine_ls_number_parameters 272
_refine_ls_number_reflns 5295
_refine_ls_number_restraints 0
_refine_ls_restrained_S_all 1.058
_refine_ls_R_factor_all 0.1112
_refine_ls_R_factor_gt 0.0786
_refine_ls_shift/su_max 0.000
_refine_ls_shift/su_mean 0.000
_refine_ls_structure_factor_coef Fsqd
_refine_ls_weighting_details 'calc w=1/[\s^2^(Fo^2^)+(0.0887P)^2^+6.2729P] where P=(Fo^2^+2Fc^2^)/3'
_refine_ls_weighting_scheme calc
_refine_ls_wR_factor_gt 0.2028
_refine_ls_wR_factor_ref 0.2224
_reflns_number_gt 3738
_reflns_number_total 5295
_reflns_threshold_expression >2sigma(I)
_cod_data_source_file c000371a.txt
_cod_data_source_block compound_01
_cod_database_code 7212431

loop_
_symmetry_equiv_pos_as_xyz
'x, y, z'
'-x, -y, -z'

loop_
_atom_site_label
_atom_site_type_symbol
_atom_site_fract_x
_atom_site_fract_y
_atom_site_fract_z
_atom_site_U_iso_or_equiv
_atom_site_adp_type
_atom_site_occupancy
_atom_site_symmetry_multiplicity
_atom_site_calc_flag
_atom_site_refinement_flags
Br1 Br 0.47086(16) 0.41332(6) 0.87295(7) 0.0593(3) Uani 1 1 d .
C1 C 0.4356(12) 0.2770(5) 0.8823(4) 0.0361(14) Uani 1 1 d .
C2 C 0.2416(12) 0.2387(5) 0.9277(5) 0.0401(15) Uani 1 1 d .
H2 H 0.1308 0.2794 0.9546 0.048 Uiso 1 1 calc R
C3 C 0.2141(11) 0.1401(5) 0.9326(4) 0.0371(14) Uani 1 1 d .
H3 H 0.0835 0.1135 0.9637 0.045 Uiso 1 1 calc R
C4 C 0.3757(11) 0.0787(5) 0.8926(4) 0.0356(14) Uani 1 1 d .
C5 C 0.5673(11) 0.1199(5) 0.8476(4) 0.0364(14) Uani 1 1 d .
H5 H 0.6777 0.0795 0.8200 0.044 Uiso 1 1 calc R
C6 C 0.5996(12) 0.2186(5) 0.8422(5) 0.0375(14) Uani 1 1 d .
H6 H 0.7309 0.2456 0.8118 0.045 Uiso 1 1 calc R
C7 C 0.3467(12) -0.0297(5) 0.8989(5) 0.0384(15) Uani 1 1 d .
H7A H 0.3380 -0.0453 0.9610 0.046 Uiso 1 1 calc R
H7B H 0.4843 -0.0604 0.8720 0.046 Uiso 1 1 calc R
S8 S 0.0735(3) -0.07408(12) 0.84131(11) 0.0342(4) Uani 1 1 d .
C9 C 0.0588(11) -0.1991(5) 0.8590(4) 0.0315(13) Uani 1 1 d .
C10 C -0.1413(11) -0.2528(5) 0.8239(4) 0.0362(14) Uani 1 1 d .
H10 H -0.2597 -0.2213 0.7946 0.043 Uiso 1 1 calc R
C11 C -0.1681(12) -0.3518(5) 0.8316(5) 0.0422(16) Uani 1 1 d .
H11 H -0.3026 -0.3871 0.8067 0.051 Uiso 1 1 calc R
C12 C 0.0045(14) -0.3994(5) 0.8762(5) 0.0469(17) Uani 1 1 d .
H12 H -0.0136 -0.4665 0.8823 0.056 Uiso 1 1 calc R
C13 C 0.2035(13) -0.3457(5) 0.9114(5) 0.0439(16) Uani 1 1 d .
H13 H 0.3215 -0.3769 0.9411 0.053 Uiso 1 1 calc R
C14 C 0.2302(11) -0.2468(5) 0.9034(4) 0.0350(14) Uani 1 1 d .
H14 H 0.3652 -0.2115 0.9280 0.042 Uiso 1 1 calc R
Br21 Br 0.96346(18) 0.41956(6) 0.65676(7) 0.0629(3) Uani 1 1 d .
C21 C 0.9318(12) 0.2829(5) 0.6383(5) 0.0380(15) Uani 1 1 d .
C22 C 0.7387(13) 0.2418(5) 0.5881(5) 0.0411(15) Uani 1 1 d .
H22 H 0.6282 0.2805 0.5626 0.049 Uiso 1 1 calc R
C23 C 0.7161(12) 0.1412(5) 0.5770(4) 0.0406(16) Uani 1 1 d .
H23 H 0.5863 0.1120 0.5439 0.049 Uiso 1 1 calc R
C24 C 0.8778(11) 0.0828(5) 0.6131(4) 0.0318(13) Uani 1 1 d .
C25 C 1.0708(12) 0.1269(5) 0.6626(4) 0.0374(14) Uani 1 1 d .
H25 H 1.1824 0.0886 0.6880 0.045 Uiso 1 1 calc R
C26 C 1.0974(12) 0.2276(5) 0.6744(4) 0.0402(15) Uani 1 1 d .
H26 H 1.2278 0.2572 0.7069 0.048 Uiso 1 1 calc R
C27 C 0.8498(12) -0.0254(5) 0.6006(5) 0.0386(15) Uani 1 1 d .
H27A H 0.9873 -0.0540 0.6268 0.046 Uiso 1 1 calc R
H27B H 0.8442 -0.0450 0.5375 0.046 Uiso 1 1 calc R
S28 S 0.5779(3) -0.06834(12) 0.65274(11) 0.0352(4) Uani 1 1 d .
C29 C 0.5630(11) -0.1945(5) 0.6263(4) 0.0329(13) Uani 1 1 d .
C30 C 0.3601(12) -0.2451(5) 0.6570(4) 0.0375(14) Uani 1 1 d .
H30 H 0.2412 -0.2117 0.6875 0.045 Uiso 1 1 calc R
C31 C 0.3346(13) -0.3447(5) 0.6424(5) 0.0438(16) Uani 1 1 d .
H31 H 0.1988 -0.3786 0.6638 0.053 Uiso 1 1 calc R
C32 C 0.5064(14) -0.3948(5) 0.5967(5) 0.0433(16) Uani 1 1 d .
H32 H 0.4891 -0.4625 0.5875 0.052 Uiso 1 1 calc R
C33 C 0.7032(13) -0.3441(5) 0.5649(5) 0.0446(17) Uani 1 1 d .
H33 H 0.8195 -0.3776 0.5330 0.053 Uiso 1 1 calc R
C34 C 0.7329(12) -0.2451(5) 0.5788(4) 0.0380(15) Uani 1 1 d .
H34 H 0.8681 -0.2118 0.5563 0.046 Uiso 1 1 calc R

loop_
_atom_site_aniso_label
_atom_site_aniso_U_11
_atom_site_aniso_U_22
_atom_site_aniso_U_33
_atom_site_aniso_U_23
_atom_site_aniso_U_13
_atom_site_aniso_U_12
Br1 0.0690(6) 0.0330(4) 0.0765(6) 0.0099(4) -0.0036(4) -0.0003(3)
C1 0.039(4) 0.033(3) 0.036(3) 0.000(3) -0.006(3) 0.002(3)
C2 0.037(4) 0.039(4) 0.044(4) -0.005(3) 0.002(3) 0.002(3)
C3 0.031(3) 0.043(4) 0.036(3) -0.001(3) 0.004(3) -0.001(3)
C4 0.033(3) 0.038(4) 0.036(3) 0.006(3) -0.004(3) -0.001(3)
C5 0.031(3) 0.040(4) 0.038(4) -0.005(3) -0.001(3) 0.005(3)
C6 0.031(3) 0.038(4) 0.043(4) 0.005(3) 0.002(3) 0.001(3)
C7 0.037(3) 0.035(4) 0.043(4) 0.004(3) -0.011(3) -0.001(3)
S8 0.0336(8) 0.0322(8) 0.0369(9) 0.0046(6) -0.0056(6) 0.0018(6)
C9 0.029(3) 0.033(3) 0.032(3) -0.002(2) 0.005(2) 0.004(2)
C10 0.031(3) 0.046(4) 0.031(3) 0.001(3) -0.003(2) 0.001(3)
C11 0.036(4) 0.043(4) 0.045(4) -0.003(3) -0.004(3) -0.009(3)
C12 0.052(4) 0.035(4) 0.052(4) -0.005(3) 0.001(3) -0.001(3)
C13 0.040(4) 0.037(4) 0.055(4) 0.002(3) 0.000(3) 0.009(3)
C14 0.033(3) 0.034(3) 0.038(3) -0.004(3) -0.003(3) 0.003(3)
Br21 0.0778(6) 0.0351(5) 0.0740(6) -0.0056(4) 0.0086(4) -0.0027(4)
C21 0.039(4) 0.030(3) 0.044(4) -0.002(3) 0.010(3) -0.003(3)
C22 0.042(4) 0.044(4) 0.037(4) 0.008(3) -0.008(3) 0.004(3)
C23 0.039(4) 0.046(4) 0.037(4) 0.005(3) -0.014(3) -0.004(3)
C24 0.030(3) 0.039(3) 0.027(3) 0.006(2) 0.006(2) 0.000(2)
C25 0.033(3) 0.043(4) 0.037(4) 0.003(3) -0.001(3) 0.005(3)
C26 0.034(3) 0.052(4) 0.034(3) 0.001(3) -0.003(3) -0.004(3)
C27 0.036(3) 0.037(4) 0.043(4) 0.007(3) 0.008(3) 0.000(3)
S28 0.0334(8) 0.0329(8) 0.0388(9) -0.0007(6) 0.0064(6) -0.0001(6)
C29 0.034(3) 0.034(3) 0.030(3) 0.000(2) -0.005(2) -0.002(2)
C30 0.039(4) 0.043(4) 0.030(3) 0.002(3) 0.001(3) 0.000(3)
C31 0.045(4) 0.039(4) 0.047(4) 0.010(3) 0.001(3) -0.007(3)
C32 0.055(4) 0.026(3) 0.049(4) 0.004(3) -0.001(3) 0.002(3)
C33 0.039(4) 0.043(4) 0.052(4) -0.004(3) 0.001(3) 0.009(3)
C34 0.032(3) 0.042(4) 0.041(4) 0.006(3) 0.006(3) 0.006(3)

loop_
_atom_type_symbol
_atom_type_description
_atom_type_scat_dispersion_real
_atom_type_scat_dispersion_imag
_atom_type_scat_source
C C 0.0033 0.0016 'International Tables Vol C Tables 4.2.6.8 and 6.1.1.4'
H H 0.0000 0.0000 'International Tables Vol C Tables 4.2.6.8 and 6.1.1.4'
S S 0.1246 0.1234 'International Tables Vol C Tables 4.2.6.8 and 6.1.1.4'
Br Br -0.2901 2.4595 'International Tables Vol C Tables 4.2.6.8 and 6.1.1.4'

loop_
_geom_angle_atom_site_label_1
_geom_angle_atom_site_label_2
_geom_angle_atom_site_label_3
_geom_angle
C6 C1 C2 121.5(6)
C6 C1 Br1 119.5(5)
C2 C1 Br1 119.0(5)
C3 C2 C1 118.7(6)
C3 C2 H2 120.6
C1 C2 H2 120.6
C2 C3 C4 121.3(6)
C2 C3 H3 119.3
C4 C3 H3 119.3
C5 C4 C3 118.1(6)
C5 C4 C7 120.5(6)
C3 C4 C7 121.3(6)
C6 C5 C4 121.6(6)
C6 C5 H5 119.2
C4 C5 H5 119.2
C1 C6 C5 118.7(6)
C1 C6 H6 120.7
C5 C6 H6 120.7
C4 C7 S8 108.6(4)
C4 C7 H7A 110.0
S8 C7 H7A 110.0
C4 C7 H7B 110.0
S8 C7 H7B 110.0
H7A C7 H7B 108.4
C9 S8 C7 103.0(3)
C14 C9 C10 118.7(6)
C14 C9 S8 125.3(5)
C10 C9 S8 116.0(5)
C11 C10 C9 120.9(6)
C11 C10 H10 119.5
C9 C10 H10 119.5
C10 C11 C12 120.2(6)
C10 C11 H11 119.9
C12 C11 H11 119.9
C13 C12 C11 118.7(7)
C13 C12 H12 120.6
C11 C12 H12 120.6
C14 C13 C12 120.9(7)
C14 C13 H13 119.5
C12 C13 H13 119.5
C13 C14 C9 120.5(6)
C13 C14 H14 119.7
C9 C14 H14 119.7
C26 C21 C22 122.0(6)
C26 C21 Br21 119.6(5)
C22 C21 Br21 118.4(5)
C23 C22 C21 117.4(6)
C23 C22 H22 121.3
C21 C22 H22 121.3
C24 C23 C22 122.3(6)
C24 C23 H23 118.8
C22 C23 H23 118.8
C23 C24 C25 118.5(6)
C23 C24 C27 121.5(6)
C25 C24 C27 120.0(6)
C26 C25 C24 120.2(6)
C26 C25 H25 119.9
C24 C25 H25 119.9
C21 C26 C25 119.5(6)
C21 C26 H26 120.2
C25 C26 H26 120.2
C24 C27 S28 109.7(5)
C24 C27 H27A 109.7
S28 C27 H27A 109.7
C24 C27 H27B 109.7
S28 C27 H27B 109.7
H27A C27 H27B 108.2
C29 S28 C27 103.9(3)
C34 C29 C30 119.0(6)
C34 C29 S28 125.8(5)
C30 C29 S28 115.2(5)
C31 C30 C29 119.9(6)
C31 C30 H30 120.1
C29 C30 H30 120.1
C32 C31 C30 120.8(7)
C32 C31 H31 119.6
C30 C31 H31 119.6
C33 C32 C31 119.0(7)
C33 C32 H32 120.5
C31 C32 H32 120.5
C34 C33 C32 121.3(7)
C34 C33 H33 119.4
C32 C33 H33 119.4
C33 C34 C29 120.0(6)
C33 C34 H34 120.0
C29 C34 H34 120.0

loop_
_geom_bond_atom_site_label_1
_geom_bond_atom_site_label_2
_geom_bond_distance
Br1 C1 1.904(7)
C1 C6 1.378(10)
C1 C2 1.384(10)
C2 C3 1.375(10)
C2 H2 0.9400
C3 C4 1.393(9)
C3 H3 0.9400
C4 C5 1.387(9)
C4 C7 1.512(9)
C5 C6 1.379(9)
C5 H5 0.9400
C6 H6 0.9400
C7 S8 1.817(6)
C7 H7A 0.9800
C7 H7B 0.9800
S8 C9 1.769(7)
C9 C14 1.392(9)
C9 C10 1.395(9)
C10 C11 1.386(10)
C10 H10 0.9400
C11 C12 1.399(11)
C11 H11 0.9400
C12 C13 1.391(10)
C12 H12 0.9400
C13 C14 1.385(10)
C13 H13 0.9400
C14 H14 0.9400
Br21 C21 1.898(7)
C21 C26 1.372(10)
C21 C22 1.395(10)
C22 C23 1.394(10)
C22 H22 0.9400
C23 C24 1.383(9)
C23 H23 0.9400
C24 C25 1.404(9)
C24 C27 1.500(9)
C25 C26 1.396(10)
C25 H25 0.9400
C26 H26 0.9400
C27 S28 1.804(7)
C27 H27A 0.9800
C27 H27B 0.9800
S28 C29 1.768(7)
C29 C34 1.392(9)
C29 C30 1.397(9)
C30 C31 1.385(10)
C30 H30 0.9400
C31 C32 1.382(11)
C31 H31 0.9400
C32 C33 1.378(10)
C32 H32 0.9400
C33 C34 1.376(10)
C33 H33 0.9400
C34 H34 0.9400

loop_
_geom_torsion_atom_site_label_1
_geom_torsion_atom_site_label_2
_geom_torsion_atom_site_label_3
_geom_torsion_atom_site_label_4
_geom_torsion
C6 C1 C2 C3 0.2(10)
Br1 C1 C2 C3 178.6(5)
C1 C2 C3 C4 -0.5(10)
C2 C3 C4 C5 0.3(10)
C2 C3 C4 C7 179.4(6)
C3 C4 C5 C6 0.2(10)
C7 C4 C5 C6 -178.9(6)
C2 C1 C6 C5 0.3(10)
Br1 C1 C6 C5 -178.2(5)
C4 C5 C6 C1 -0.5(10)
C5 C4 C7 S8 -115.8(6)
C3 C4 C7 S8 65.1(7)
C4 C7 S8 C9 -177.4(5)
C7 S8 C9 C14 -2.8(6)
C7 S8 C9 C10 178.0(5)
C14 C9 C10 C11 -1.1(10)
S8 C9 C10 C11 178.2(5)
C9 C10 C11 C12 1.1(11)
C10 C11 C12 C13 -0.8(11)
C11 C12 C13 C14 0.6(11)
C12 C13 C14 C9 -0.6(11)
C10 C9 C14 C13 0.8(10)
S8 C9 C14 C13 -178.3(5)
C26 C21 C22 C23 1.3(10)
Br21 C21 C22 C23 -178.6(5)
C21 C22 C23 C24 -0.7(11)
C22 C23 C24 C25 0.2(10)
C22 C23 C24 C27 179.8(6)
C23 C24 C25 C26 -0.3(9)
C27 C24 C25 C26 -179.9(6)
C22 C21 C26 C25 -1.4(10)
Br21 C21 C26 C25 178.5(5)
C24 C25 C26 C21 0.9(10)
C23 C24 C27 S28 -63.8(7)
C25 C24 C27 S28 115.8(6)
C24 C27 S28 C29 176.5(5)
C27 S28 C29 C34 2.2(7)
C27 S28 C29 C30 -177.8(5)
C34 C29 C30 C31 2.1(10)
S28 C29 C30 C31 -177.9(5)
C29 C30 C31 C32 -0.8(10)
C30 C31 C32 C33 -0.7(11)
C31 C32 C33 C34 0.9(11)
C32 C33 C34 C29 0.4(11)
C30 C29 C34 C33 -1.8(10)
S28 C29 C34 C33 178.1(5)
